data_1502973
loop_
_publ_author_name
'Dick, Graham R.'
'Knapp, David M.'
'Gillis, Eric P.'
'Burke, Martin D.'

_publ_contact_author
; 
Martin D Burke 
University of Illinois at Urbana-Champaign
454 Roger Adams Laboratory 
600 South Mathews Avenue 
Urbana, Illinois  61801 1 
USA 
;
_publ_section_title
;
 General method for synthesis of 2-heterocyclic N-methyliminodiacetic acid
 boronates.
;
_journal_issue 10
_journal_name_full 'Organic letters'
_journal_page_first 2314
_journal_page_last 2317
_journal_paper_doi 10.1021/ol100671v
_journal_volume 12
_journal_year 2010
_chemical_formula_moiety 'C9 H10 B1 N3 O4'
_chemical_formula_sum 'C9 H10 B N3 O4'
_chemical_formula_weight 235.01
_chemical_name_common '2-pyrazinyl MIDA boronate '
_chemical_name_systematic
; 
? 
;
_space_group_IT_number 14
_symmetry_cell_setting monoclinic
_symmetry_space_group_name_Hall '-P 2ybc'
_symmetry_space_group_name_H-M 'P 1 21/c 1'
_atom_sites_solution_hydrogens geom
_atom_sites_solution_primary direct
_atom_sites_solution_secondary difmap
_audit_creation_method SHELXL-97
_audit_update_record
; 
? 
;
_cell_angle_alpha 90.00
_cell_angle_beta 91.305(5)
_cell_angle_gamma 90.00
_cell_formula_units_Z 4
_cell_length_a 6.4370(5)
_cell_length_b 7.1968(6)
_cell_length_c 22.2006(17)
_cell_measurement_reflns_used 3642
_cell_measurement_temperature 193(2)
_cell_measurement_theta_max 24.32
_cell_measurement_theta_min 3.17
_cell_volume 1028.19(14)
_computing_cell_refinement 'SAINT V7.23A (Bruker, 2005)'
_computing_data_collection 'APEX2 V2.0-1 (Bruker, 2004)'
_computing_data_reduction
; 
SAINT V7.23A, XPREP V2005/2, SADABS V2007/4, TWINABS V2007/5 
(Bruker, 2005 & 2007) 
;
_computing_molecular_graphics
; 
SHELXTL V6.12 (Bruker, 2005), CrystalMaker v2.1.3 (CrystalMaker, 1994) 
;
_computing_publication_material 'XCIF V6.12 (Bruker, 2005)'
_computing_structure_refinement 'SHELXTL V6.12 (Bruker, 2005)'
_computing_structure_solution 'SHELXTL V6.12 (Bruker, 2005)'
_diffrn_ambient_temperature 193(2)
_diffrn_measured_fraction_theta_full 0.999
_diffrn_measured_fraction_theta_max 0.999
_diffrn_measurement_device 'Bruker Kappa/ApexII CCD'
_diffrn_measurement_method 'profile data from \f and \w scans'
_diffrn_radiation_monochromator graphite
_diffrn_radiation_source 'fine-focus sealed tube'
_diffrn_radiation_type MoK\a
_diffrn_radiation_wavelength 0.71073
_diffrn_radiation_wavelength_id ba59jas
_diffrn_reflns_av_R_equivalents 0.0466
_diffrn_reflns_av_sigmaI/netI 0.0259
_diffrn_reflns_limit_h_max 7
_diffrn_reflns_limit_h_min -7
_diffrn_reflns_limit_k_max 8
_diffrn_reflns_limit_k_min -8
_diffrn_reflns_limit_l_max 26
_diffrn_reflns_limit_l_min -26
_diffrn_reflns_number 16980
_diffrn_reflns_theta_full 25.39
_diffrn_reflns_theta_max 25.39
_diffrn_reflns_theta_min 1.84
_exptl_absorpt_coefficient_mu 0.119
_exptl_absorpt_correction_T_max 0.9926
_exptl_absorpt_correction_T_min 0.9778
_exptl_absorpt_correction_type integration
_exptl_absorpt_process_details 'SHELXTL/XPREP V2005/2 (Bruker, 2005)'
_exptl_crystal_colour colourless
_exptl_crystal_density_diffrn 1.518
_exptl_crystal_density_method 'not measured'
_exptl_crystal_description plate
_exptl_crystal_F_000 488
_exptl_crystal_id ba59jas
_exptl_crystal_preparation
; 
The data crystal was mounted using oil (Parantone-N, Exxon) to a 
0.3 mm cryo-loop (Hampton Research) with the (0 -1 1) scattering 
planes roughly normal to the spindle axis. 
;
_exptl_crystal_size_max 0.351
_exptl_crystal_size_mid 0.244
_exptl_crystal_size_min 0.108
_refine_diff_density_max 0.227
_refine_diff_density_min -0.167
_refine_diff_density_rms 0.037
_refine_ls_extinction_method none
_refine_ls_goodness_of_fit_ref 1.033
_refine_ls_hydrogen_treatment noref
_refine_ls_matrix_type full
_refine_ls_number_parameters 155
_refine_ls_number_reflns 1892
_refine_ls_number_restraints 0
_refine_ls_restrained_S_all 1.033
_refine_ls_R_factor_all 0.0459
_refine_ls_R_factor_gt 0.0325
_refine_ls_shift/su_max 0.001
_refine_ls_shift/su_mean 0.000
_refine_ls_structure_factor_coef Fsqd
_refine_ls_weighting_details 'calc w=1/[\s^2^(Fo^2^)+(0.0370P)^2^+0.2693P] where P=(Fo^2^+2Fc^2^)/3'
_refine_ls_weighting_scheme calc
_refine_ls_wR_factor_gt 0.0738
_refine_ls_wR_factor_ref 0.0802
_reflns_number_gt 1513
_reflns_number_total 1892
_reflns_threshold_expression >2sigma(I)
_cod_data_source_file ol100671v_si_004.cif
_cod_data_source_block ba59jas
_cod_depositor_comments
;
The following automatic conversions were performed:

'_symmetry_cell_setting' value 'Monoclinic' changed to 'monoclinic'
according to /home/saulius/struct/CIF-dictionaries/cif_core.dic
dictionary named 'cif_core.dic' version 2.4.2 from 2011-04-26.

Automatic conversion script
Id: cif_fix_values 1715 2011-07-08 13:25:40Z adriana 
;
_cod_original_sg_symbol_H-M 'P2(1)/c  '
_cod_database_code 1502973

loop_
_symmetry_equiv_pos_as_xyz
'x, y, z'
'-x, y+1/2, -z+1/2'
'-x, -y, -z'
'x, -y-1/2, z-1/2'

loop_
_atom_site_label
_atom_site_type_symbol
_atom_site_fract_x
_atom_site_fract_y
_atom_site_fract_z
_atom_site_U_iso_or_equiv
_atom_site_adp_type
_atom_site_occupancy
_atom_site_symmetry_multiplicity
_atom_site_calc_flag
_atom_site_refinement_flags
O1 O 0.56912(16) 0.85972(15) 0.14176(5) 0.0310(3) Uani 1 1 d .
O2 O 0.66027(18) 1.09069(17) 0.20411(5) 0.0398(3) Uani 1 1 d .
O3 O 0.1112(2) 0.40380(15) 0.19285(5) 0.0433(3) Uani 1 1 d .
O4 O 0.36130(17) 0.57678(14) 0.15221(5) 0.0308(3) Uani 1 1 d .
N1 N 0.19573(18) 0.87480(16) 0.15349(5) 0.0228(3) Uani 1 1 d .
N2 N 0.1826(2) 0.67955(19) 0.02712(6) 0.0328(3) Uani 1 1 d .
N3 N 0.5182(2) 0.7477(2) -0.04718(6) 0.0403(4) Uani 1 1 d .
B1 B 0.3825(3) 0.7588(2) 0.12184(8) 0.0258(4) Uani 1 1 d .
C1 C 0.5314(2) 0.9847(2) 0.18434(7) 0.0277(4) Uani 1 1 d .
C2 C 0.3100(2) 0.9717(2) 0.20386(7) 0.0268(3) Uani 1 1 d .
H2A H 0.3009 0.8996 0.2417 0.032 Uiso 1 1 calc R
H2B H 0.2514 1.0970 0.2104 0.032 Uiso 1 1 calc R
C3 C 0.0515(2) 0.7278(2) 0.17476(7) 0.0286(4) Uani 1 1 d .
H3A H -0.0708 0.7169 0.1472 0.034 Uiso 1 1 calc R
H3B H 0.0030 0.7568 0.2157 0.034 Uiso 1 1 calc R
C4 C 0.1759(3) 0.5509(2) 0.17518(7) 0.0292(4) Uani 1 1 d .
C5 C 0.0867(2) 1.0150(2) 0.11438(7) 0.0293(4) Uani 1 1 d .
H5A H -0.0184 1.0797 0.1378 0.044 Uiso 1 1 calc R
H5B H 0.0193 0.9520 0.0800 0.044 Uiso 1 1 calc R
H5C H 0.1879 1.1051 0.0997 0.044 Uiso 1 1 calc R
C6 C 0.3652(2) 0.73944(19) 0.05061(7) 0.0261(3) Uani 1 1 d .
C7 C 0.1707(3) 0.6561(2) -0.03252(7) 0.0359(4) Uani 1 1 d .
H7 H 0.0430 0.6156 -0.0504 0.043 Uiso 1 1 calc R
C8 C 0.3367(3) 0.6884(2) -0.06900(7) 0.0365(4) Uani 1 1 d .
H8 H 0.3209 0.6676 -0.1111 0.044 Uiso 1 1 calc R
C9 C 0.5286(3) 0.7728(2) 0.01234(7) 0.0336(4) Uani 1 1 d .
H9 H 0.6559 0.8161 0.0296 0.040 Uiso 1 1 calc R

loop_
_atom_site_aniso_label
_atom_site_aniso_U_11
_atom_site_aniso_U_22
_atom_site_aniso_U_33
_atom_site_aniso_U_23
_atom_site_aniso_U_13
_atom_site_aniso_U_12
O1 0.0214(6) 0.0411(7) 0.0305(6) -0.0059(5) 0.0018(4) 0.0021(5)
O2 0.0371(7) 0.0486(7) 0.0333(6) -0.0032(5) -0.0039(5) -0.0118(6)
O3 0.0645(9) 0.0233(6) 0.0421(7) 0.0039(5) 0.0046(6) -0.0066(5)
O4 0.0385(7) 0.0264(6) 0.0278(6) 0.0026(4) 0.0064(5) 0.0105(5)
N1 0.0221(7) 0.0210(6) 0.0253(7) 0.0013(5) 0.0037(5) 0.0017(5)
N2 0.0367(8) 0.0343(8) 0.0274(7) -0.0003(6) 0.0025(6) -0.0051(6)
N3 0.0495(9) 0.0405(8) 0.0314(8) -0.0033(6) 0.0138(7) -0.0044(7)
B1 0.0217(9) 0.0254(9) 0.0304(10) 0.0006(7) 0.0037(7) 0.0053(7)
C1 0.0297(9) 0.0315(8) 0.0216(8) 0.0022(6) -0.0018(7) -0.0002(7)
C2 0.0303(9) 0.0245(8) 0.0258(8) -0.0029(6) 0.0031(6) 0.0002(6)
C3 0.0268(8) 0.0256(8) 0.0338(9) 0.0021(6) 0.0070(7) -0.0034(6)
C4 0.0418(10) 0.0249(8) 0.0210(8) -0.0006(6) 0.0000(7) -0.0013(7)
C5 0.0265(8) 0.0264(8) 0.0350(9) 0.0057(7) 0.0014(7) 0.0062(6)
C6 0.0275(8) 0.0200(7) 0.0311(9) 0.0000(6) 0.0034(7) 0.0014(6)
C7 0.0447(11) 0.0335(9) 0.0293(9) -0.0005(7) -0.0042(8) -0.0039(8)
C8 0.0572(12) 0.0268(8) 0.0258(9) 0.0004(7) 0.0050(8) 0.0007(8)
C9 0.0333(9) 0.0352(9) 0.0327(10) -0.0021(7) 0.0067(7) -0.0025(7)

loop_
_atom_type_symbol
_atom_type_description
_atom_type_scat_dispersion_real
_atom_type_scat_dispersion_imag
_atom_type_scat_source
C C 0.0033 0.0016 'International Tables Vol C Tables 4.2.6.8 and 6.1.1.4'
H H 0.0000 0.0000 'International Tables Vol C Tables 4.2.6.8 and 6.1.1.4'
B B 0.0013 0.0007 'International Tables Vol C Tables 4.2.6.8 and 6.1.1.4'
N N 0.0061 0.0033 'International Tables Vol C Tables 4.2.6.8 and 6.1.1.4'
O O 0.0106 0.0060 'International Tables Vol C Tables 4.2.6.8 and 6.1.1.4'

loop_
_exptl_crystal_face_index_h
_exptl_crystal_face_index_k
_exptl_crystal_face_index_l
_exptl_crystal_face_perp_dist
0.00 1.00 -1.00 0.0750
1.00 -4.00 -3.00 0.0900
-1.00 0.00 6.00 0.0990
-2.00 0.00 -3.00 0.0540
2.00 0.00 3.00 0.0110
1.00 -1.00 -3.00 0.1000

loop_
_geom_angle_atom_site_label_1
_geom_angle_atom_site_label_2
_geom_angle_atom_site_label_3
_geom_angle
C1 O1 B1 112.85(11)
C4 O4 B1 113.19(11)
C3 N1 C5 112.05(12)
C3 N1 C2 113.12(11)
C5 N1 C2 109.62(11)
C3 N1 B1 104.04(11)
C5 N1 B1 115.76(11)
C2 N1 B1 101.86(11)
C7 N2 C6 117.04(14)
C8 N3 C9 115.46(14)
O1 B1 O4 112.64(13)
O1 B1 C6 112.49(12)
O4 B1 C6 111.76(12)
O1 B1 N1 102.88(11)
O4 B1 N1 100.35(11)
C6 B1 N1 115.91(12)
O2 C1 O1 123.53(14)
O2 C1 C2 125.86(14)
O1 C1 C2 110.61(13)
N1 C2 C1 105.48(11)
N1 C2 H2A 110.6
C1 C2 H2A 110.6
N1 C2 H2B 110.6
C1 C2 H2B 110.6
H2A C2 H2B 108.8
N1 C3 C4 105.53(12)
N1 C3 H3A 110.6
C4 C3 H3A 110.6
N1 C3 H3B 110.6
C4 C3 H3B 110.6
H3A C3 H3B 108.8
O3 C4 O4 124.79(14)
O3 C4 C3 123.89(15)
O4 C4 C3 111.30(12)
N1 C5 H5A 109.5
N1 C5 H5B 109.5
H5A C5 H5B 109.5
N1 C5 H5C 109.5
H5A C5 H5C 109.5
H5B C5 H5C 109.5
N2 C6 C9 119.04(14)
N2 C6 B1 117.02(13)
C9 C6 B1 123.88(14)
N2 C7 C8 122.32(16)
N2 C7 H7 118.8
C8 C7 H7 118.8
N3 C8 C7 121.97(15)
N3 C8 H8 119.0
C7 C8 H8 119.0
N3 C9 C6 124.17(16)
N3 C9 H9 117.9
C6 C9 H9 117.9

loop_
_geom_bond_atom_site_label_1
_geom_bond_atom_site_label_2
_geom_bond_distance
O1 C1 1.3313(18)
O1 B1 1.464(2)
O2 C1 1.2023(18)
O3 C4 1.2061(18)
O4 C4 1.3219(19)
O4 B1 1.481(2)
N1 C3 1.4913(18)
N1 C5 1.4954(18)
N1 C2 1.4964(19)
N1 B1 1.636(2)
N2 C7 1.335(2)
N2 C6 1.346(2)
N3 C8 1.325(2)
N3 C9 1.334(2)
B1 C6 1.589(2)
C1 C2 1.502(2)
C2 H2A 0.9900
C2 H2B 0.9900
C3 C4 1.504(2)
C3 H3A 0.9900
C3 H3B 0.9900
C5 H5A 0.9800
C5 H5B 0.9800
C5 H5C 0.9800
C6 C9 1.388(2)
C7 C8 1.376(2)
C7 H7 0.9500
C8 H8 0.9500
C9 H9 0.9500

loop_
_geom_torsion_atom_site_label_1
_geom_torsion_atom_site_label_2
_geom_torsion_atom_site_label_3
_geom_torsion_atom_site_label_4
_geom_torsion
C1 O1 B1 O4 -97.08(14)
C1 O1 B1 C6 135.52(13)
C1 O1 B1 N1 10.08(15)
C4 O4 B1 O1 129.88(13)
C4 O4 B1 C6 -102.33(14)
C4 O4 B1 N1 21.12(15)
C3 N1 B1 O1 -139.10(12)
C5 N1 B1 O1 97.51(14)
C2 N1 B1 O1 -21.32(13)
C3 N1 B1 O4 -22.80(14)
C5 N1 B1 O4 -146.19(12)
C2 N1 B1 O4 94.98(12)
C3 N1 B1 C6 97.71(14)
C5 N1 B1 C6 -25.68(18)
C2 N1 B1 C6 -144.51(13)
B1 O1 C1 O2 -175.02(15)
B1 O1 C1 C2 5.69(17)
C3 N1 C2 C1 135.53(12)
C5 N1 C2 C1 -98.63(13)
B1 N1 C2 C1 24.48(14)
O2 C1 C2 N1 160.22(15)
O1 C1 C2 N1 -20.51(16)
C5 N1 C3 C4 143.38(12)
C2 N1 C3 C4 -92.09(14)
B1 N1 C3 C4 17.61(15)
B1 O4 C4 O3 167.03(15)
B1 O4 C4 C3 -11.17(17)
N1 C3 C4 O3 176.26(14)
N1 C3 C4 O4 -5.52(17)
C7 N2 C6 C9 -0.1(2)
C7 N2 C6 B1 -177.36(13)
O1 B1 C6 N2 -168.23(13)
O4 B1 C6 N2 63.91(17)
N1 B1 C6 N2 -50.23(18)
O1 B1 C6 C9 14.6(2)
O4 B1 C6 C9 -113.21(16)
N1 B1 C6 C9 132.64(15)
C6 N2 C7 C8 0.9(2)
C9 N3 C8 C7 0.4(2)
N2 C7 C8 N3 -1.1(3)
C8 N3 C9 C6 0.5(2)
N2 C6 C9 N3 -0.6(2)
B1 C6 C9 N3 176.46(14)
